data_1503353
loop_
_publ_author_name
'Popovici, Cristinel'
'O\~na-Burgos, Pascual'
'Fern\'andez, Ignacio'
'Roces, Laura'
'Garc\'ia-Granda, Santiago'
'Iglesias, Mar\'ia Jos\'e'
'L\'opez Ortiz, Fernando'

_publ_section_title
;
 Enantioselective desymmetrization of diphenylphosphinamides via
 (-)-sparteine-mediated ortho-lithiation. Synthesis of P-chiral ligands.
;
_journal_issue 3
_journal_name_full 'Organic letters'
_journal_page_first 428
_journal_page_last 431
_journal_paper_doi 10.1021/ol902545q
_journal_volume 12
_journal_year 2010
_chemical_absolute_configuration ad
_chemical_compound_source 'synthesis as described'
_chemical_formula_moiety 'C19 H24 N1 O2 P1'
_chemical_formula_sum 'C19 H24 N O2 P'
_chemical_formula_weight 329.36
_chemical_name_systematic
;
 ?
;
_space_group_IT_number 19
_symmetry_cell_setting orthorhombic
_symmetry_Int_Tables_number 19
_symmetry_space_group_name_Hall 'P 2ac 2ab'
_symmetry_space_group_name_H-M 'P 21 21 21'
_atom_sites_solution_hydrogens geom
_atom_sites_solution_primary direct
_atom_sites_solution_secondary difmap
_audit_conform_dict_location ftp://ftp.iucr.org/pub/cif_core.dic
_audit_conform_dict_name cif_core.dic
_audit_conform_dict_version 2.3
_audit_creation_date 2008-04-21T13:17:35-00:00
_audit_creation_method 'WinGX routine CIF_UPDATE'
_cell_angle_alpha 90
_cell_angle_beta 90
_cell_angle_gamma 90
_cell_formula_units_Z 4
_cell_length_a 7.57890(10)
_cell_length_b 15.4126(2)
_cell_length_c 15.8221(3)
_cell_measurement_reflns_used 3442
_cell_measurement_temperature 293(2)
_cell_measurement_theta_max 65.4291
_cell_measurement_theta_min 4.0059
_cell_measurement_wavelength 1.54184
_cell_volume 1848.19(5)
_computing_cell_refinement
;
        CrysAlis RED, Oxford Diffraction Ltd.,
        Version 1.171.32.5 (release 08-05-2007 CrysAlis171 .NET)
        (compiled May  8 2007,13:10:02)
;
_computing_data_collection
;
        CrysAlis CCD, Oxford Diffraction Ltd.,
        Version 1.171.32.5 (release 08-05-2007 CrysAlis171 .NET)
        (compiled May  8 2007,13:10:02)
;
_computing_data_reduction
;
        CrysAlisPro, Oxford Diffraction Ltd.,
        Version 1.171.33.48 (release 15-09-2009 CrysAlis171 .NET)
        (compiled Sep 15 2009,11:49:04)
;
_computing_molecular_graphics 'Ortep-3 for Windows (Farrugia, 1997)'
_computing_publication_material 'WinGX publication routines (Farrugia, 1999)'
_computing_structure_refinement 'SHELXL-97 (Sheldrick, 1997)'
_computing_structure_solution 'DIRDIF-99 (Beurskens et al., 1999)'
_diffrn_ambient_temperature 293(2)
_diffrn_detector_area_resol_mean 16.0827
_diffrn_measured_fraction_theta_full 0.988
_diffrn_measured_fraction_theta_max 0.989
_diffrn_measurement_device_type 'Xcalibur, Ruby, Gemini'
_diffrn_measurement_method 'omega scans'
_diffrn_orient_matrix_UB_11 -0.0156318618
_diffrn_orient_matrix_UB_12 0.0121328719
_diffrn_orient_matrix_UB_13 0.096242748
_diffrn_orient_matrix_UB_21 -0.1902187001
_diffrn_orient_matrix_UB_22 0.0326941243
_diffrn_orient_matrix_UB_23 -0.0109306734
_diffrn_orient_matrix_UB_31 -0.068381683
_diffrn_orient_matrix_UB_32 -0.0936505219
_diffrn_orient_matrix_UB_33 0.0085932301
_diffrn_radiation_monochromator graphite
_diffrn_radiation_source 'Enhance (Cu) X-ray Source'
_diffrn_radiation_type 'Cu K\a'
_diffrn_radiation_wavelength 1.5418
_diffrn_reflns_av_R_equivalents 0.0365
_diffrn_reflns_av_unetI/netI 0.0877
_diffrn_reflns_limit_h_max 7
_diffrn_reflns_limit_h_min -8
_diffrn_reflns_limit_k_max 15
_diffrn_reflns_limit_k_min -17
_diffrn_reflns_limit_l_max 18
_diffrn_reflns_limit_l_min -18
_diffrn_reflns_number 9109
_diffrn_reflns_theta_full 65.45
_diffrn_reflns_theta_max 65.45
_diffrn_reflns_theta_min 4
_exptl_absorpt_coefficient_mu 1.382
_exptl_absorpt_correction_T_max 0.940
_exptl_absorpt_correction_T_min 0.782
_exptl_absorpt_correction_type refdelf
_exptl_absorpt_process_details
;
XABS2        
Parkin S,Moezzi B & Hope H, (1995) J. Appl. Cryst. 28, 53-56
Cubic fit to sin(theta)/lambda - 24 parameters
;
_exptl_crystal_colour colourless
_exptl_crystal_density_diffrn 1.184
_exptl_crystal_density_method 'not measured'
_exptl_crystal_description prism
_exptl_crystal_F_000 704
_exptl_crystal_size_max 0.178
_exptl_crystal_size_mid 0.155
_exptl_crystal_size_min 0.045
_refine_diff_density_max 0.246
_refine_diff_density_min -0.216
_refine_diff_density_rms 0.032
_refine_ls_abs_structure_details 'Flack H D (1983), Acta Cryst. A39, 876-881'
_refine_ls_abs_structure_Flack -0.02(2)
_refine_ls_extinction_method none
_refine_ls_goodness_of_fit_ref 0.929
_refine_ls_hydrogen_treatment constr
_refine_ls_matrix_type full
_refine_ls_number_parameters 208
_refine_ls_number_reflns 3136
_refine_ls_number_restraints 0
_refine_ls_restrained_S_all 0.929
_refine_ls_R_factor_all 0.0457
_refine_ls_R_factor_gt 0.034
_refine_ls_shift/su_max 0.001
_refine_ls_shift/su_mean 0
_refine_ls_structure_factor_coef Fsqd
_refine_ls_weighting_details 'w=1/[\s^2^(Fo^2^)+(0.0468P)^2^+0.0000P] where P=(Fo^2^+2Fc^2^)/3'
_refine_ls_weighting_scheme calc
_refine_ls_wR_factor_gt 0.0757
_refine_ls_wR_factor_ref 0.0812
_reflns_number_gt 2427
_reflns_number_total 3136
_reflns_threshold_expression >2sigma(I)
_cod_data_source_file ol902545q_si_002.cif
_cod_data_source_block c122f1
_cod_database_code 1503353

loop_
_symmetry_equiv_pos_as_xyz
'x, y, z'
'x+1/2, -y+1/2, -z'
'-x, y+1/2, -z+1/2'
'-x+1/2, -y, z+1/2'

loop_
_atom_site_label
_atom_site_type_symbol
_atom_site_fract_x
_atom_site_fract_y
_atom_site_fract_z
_atom_site_U_iso_or_equiv
_atom_site_adp_type
_atom_site_occupancy
_atom_site_symmetry_multiplicity
_atom_site_calc_flag
_atom_site_refinement_flags
P1 P 0.78655(7) 1.00957(3) 1.00170(4) 0.04627(14) Uani 1 1 d .
O1 O 0.6122(2) 1.01481(10) 0.95983(11) 0.0593(4) Uani 1 1 d .
N1 N 0.7855(3) 0.95139(10) 1.08899(11) 0.0468(4) Uani 1 1 d .
O2 O 0.9190(5) 1.21239(17) 0.82066(16) 0.1417(14) Uani 1 1 d .
C8 C 0.9486(3) 0.96280(13) 0.93178(14) 0.0491(5) Uani 1 1 d .
C12 C 1.0040(5) 0.85995(17) 0.81954(17) 0.0724(8) Uani 1 1 d .
H12 H 0.9628 0.8183 0.7818 0.087 Uiso 1 1 calc R
C6 C 0.8665(4) 1.14381(16) 1.11315(18) 0.0657(7) Uani 1 1 d .
H6 H 0.8424 1.1035 1.1553 0.079 Uiso 1 1 calc R
C4 C 0.9405(4) 1.28932(16) 1.0740(2) 0.0776(9) Uani 1 1 d .
H4 H 0.9674 1.3461 1.0891 0.093 Uiso 1 1 calc R
C9 C 1.1278(4) 0.98270(16) 0.93147(14) 0.0603(6) Uani 1 1 d .
H9 H 1.1709 1.0243 0.9687 0.072 Uiso 1 1 calc R
C17 C 0.9567(3) 0.92467(16) 1.12804(15) 0.0541(6) Uani 1 1 d .
H17 H 1.0484 0.9619 1.1038 0.065 Uiso 1 1 calc R
C2 C 0.8994(4) 1.18148(15) 0.96639(17) 0.0585(6) Uani 1 1 d .
C13 C 0.8887(4) 0.90043(15) 0.87397(16) 0.0617(7) Uani 1 1 d .
H13 H 0.7695 0.8862 0.8724 0.074 Uiso 1 1 calc R
C7 C 0.8872(5) 1.16210(19) 0.87569(18) 0.0766(8) Uani 1 1 d .
H7 H 0.8520 1.1065 0.8601 0.092 Uiso 1 1 calc R
C11 C 1.1810(5) 0.88127(19) 0.82106(19) 0.0769(8) Uani 1 1 d .
H11 H 1.2588 0.8543 0.7840 0.092 Uiso 1 1 calc R
C5 C 0.9047(5) 1.22892(18) 1.1350(2) 0.0800(9) Uani 1 1 d .
H5 H 0.9060 1.2451 1.1916 0.096 Uiso 1 1 calc R
C18 C 0.9596(4) 0.9388(2) 1.22348(16) 0.0760(8) Uani 1 1 d .
H18A H 0.9292 0.9979 1.2358 0.114 Uiso 1 1 calc R
H18B H 1.0756 0.9266 1.2448 0.114 Uiso 1 1 calc R
H18C H 0.8759 0.9007 1.2499 0.114 Uiso 1 1 calc R
C14 C 0.6250(4) 0.90557(16) 1.11911(18) 0.0631(7) Uani 1 1 d .
H14 H 0.6607 0.8718 1.1687 0.076 Uiso 1 1 calc R
C16 C 0.5520(4) 0.84098(19) 1.0556(2) 0.0829(9) Uani 1 1 d .
H16A H 0.6437 0.8015 1.0390 0.124 Uiso 1 1 calc R
H16B H 0.5095 0.8715 1.0068 0.124 Uiso 1 1 calc R
H16C H 0.4568 0.8091 1.0808 0.124 Uiso 1 1 calc R
C19 C 1.0055(4) 0.83193(18) 1.1068(2) 0.0799(8) Uani 1 1 d .
H19A H 1.0032 0.8242 1.0466 0.120 Uiso 1 1 calc R
H19B H 0.9224 0.7931 1.1326 0.120 Uiso 1 1 calc R
H19C H 1.1218 0.8197 1.1276 0.120 Uiso 1 1 calc R
C1 C 0.8638(3) 1.11822(15) 1.02886(16) 0.0536(6) Uani 1 1 d .
C15 C 0.4863(4) 0.9690(2) 1.1493(2) 0.1000(11) Uani 1 1 d .
H15A H 0.5380 1.0084 1.1892 0.150 Uiso 1 1 calc R
H15B H 0.3917 0.9378 1.1758 0.150 Uiso 1 1 calc R
H15C H 0.4413 1.0010 1.1019 0.150 Uiso 1 1 calc R
C3 C 0.9366(4) 1.26582(15) 0.9908(2) 0.0695(7) Uani 1 1 d .
H3 H 0.9594 1.3074 0.9496 0.083 Uiso 1 1 calc R
C10 C 1.2422(4) 0.94174(19) 0.87674(16) 0.0728(8) Uani 1 1 d .
H10 H 1.3617 0.9554 0.8778 0.087 Uiso 1 1 calc R

loop_
_atom_site_aniso_label
_atom_site_aniso_U_11
_atom_site_aniso_U_22
_atom_site_aniso_U_33
_atom_site_aniso_U_23
_atom_site_aniso_U_13
_atom_site_aniso_U_12
P1 0.0456(3) 0.0455(2) 0.0477(3) -0.0003(3) -0.0045(3) -0.0052(2)
O1 0.0482(10) 0.0590(9) 0.0706(10) 0.0042(7) -0.0159(8) -0.0024(7)
N1 0.0420(10) 0.0513(9) 0.0472(10) 0.0046(8) -0.0017(9) -0.0047(8)
O2 0.243(4) 0.1079(18) 0.0745(16) 0.0341(14) -0.011(2) -0.065(2)
C8 0.0542(16) 0.0505(11) 0.0427(11) 0.0007(9) -0.0062(11) -0.0039(9)
C12 0.102(3) 0.0634(15) 0.0517(15) -0.0096(12) 0.0011(17) 0.0072(14)
C6 0.0751(18) 0.0583(14) 0.0636(16) -0.0058(11) 0.0031(15) -0.0101(12)
C4 0.077(2) 0.0500(13) 0.106(3) -0.0057(15) -0.0066(19) -0.0150(12)
C9 0.0638(16) 0.0727(16) 0.0443(12) 0.0012(11) -0.0018(12) -0.0063(12)
C17 0.0428(15) 0.0680(14) 0.0515(13) 0.0088(11) 0.0009(12) -0.0039(10)
C2 0.0545(16) 0.0529(13) 0.0682(15) 0.0061(11) -0.0059(13) -0.0074(10)
C13 0.0754(19) 0.0543(13) 0.0553(15) -0.0044(11) -0.0067(15) -0.0070(12)
C7 0.098(2) 0.0649(16) 0.0671(18) 0.0141(13) -0.0122(18) -0.0176(15)
C11 0.086(3) 0.0858(18) 0.0589(17) 0.0015(14) 0.0158(16) 0.0230(16)
C5 0.096(2) 0.0626(16) 0.082(2) -0.0233(15) 0.0002(19) -0.0116(13)
C18 0.068(2) 0.107(2) 0.0527(14) 0.0065(15) -0.0108(16) 0.0020(15)
C14 0.0563(16) 0.0694(15) 0.0636(16) 0.0113(12) 0.0010(14) -0.0123(11)
C16 0.080(2) 0.0709(17) 0.098(2) 0.0077(16) -0.0115(19) -0.0323(15)
C19 0.076(2) 0.0850(18) 0.078(2) 0.0136(16) -0.0040(17) 0.0237(15)
C1 0.0537(14) 0.0509(12) 0.0562(14) -0.0002(10) -0.0042(12) -0.0052(10)
C15 0.0490(18) 0.141(3) 0.110(3) -0.018(2) 0.0215(18) -0.0003(17)
C3 0.0642(17) 0.0548(13) 0.090(2) 0.0120(15) -0.0019(17) -0.0132(10)
C10 0.060(2) 0.1010(19) 0.0572(15) 0.0120(15) 0.0072(15) 0.0114(13)

loop_
_atom_type_symbol
_atom_type_description
_atom_type_scat_dispersion_real
_atom_type_scat_dispersion_imag
_atom_type_scat_source
C C 0.0181 0.0091 'International Tables Vol C Tables 4.2.6.8 and 6.1.1.4'
H H 0 0 'International Tables Vol C Tables 4.2.6.8 and 6.1.1.4'
N N 0.0311 0.018 'International Tables Vol C Tables 4.2.6.8 and 6.1.1.4'
O O 0.0492 0.0322 'International Tables Vol C Tables 4.2.6.8 and 6.1.1.4'
P P 0.2955 0.4335 'International Tables Vol C Tables 4.2.6.8 and 6.1.1.4'

loop_
_geom_angle_atom_site_label_1
_geom_angle_atom_site_label_2
_geom_angle_atom_site_label_3
_geom_angle
O1 P1 N1 113.62(10)
O1 P1 C8 110.82(10)
N1 P1 C8 107.46(10)
O1 P1 C1 109.98(10)
N1 P1 C1 107.67(10)
C8 P1 C1 107.01(11)
C14 N1 C17 116.57(17)
C14 N1 P1 122.13(17)
C17 N1 P1 119.52(16)
C9 C8 C13 117.7(2)
C9 C8 P1 125.34(18)
C13 C8 P1 116.97(19)
C13 C12 C11 119.8(3)
C13 C12 H12 120.1
C11 C12 H12 120.1
C5 C6 C1 120.7(3)
C5 C6 H6 119.7
C1 C6 H6 119.7
C3 C4 C5 119.7(2)
C3 C4 H4 120.2
C5 C4 H4 120.2
C10 C9 C8 121.0(2)
C10 C9 H9 119.5
C8 C9 H9 119.5
N1 C17 C19 112.3(2)
N1 C17 C18 112.5(2)
C19 C17 C18 110.5(2)
N1 C17 H17 107.0
C19 C17 H17 107.0
C18 C17 H17 107.0
C3 C2 C1 119.4(3)
C3 C2 C7 118.4(2)
C1 C2 C7 122.0(2)
C12 C13 C8 120.9(3)
C12 C13 H13 119.6
C8 C13 H13 119.6
O2 C7 C2 124.7(3)
O2 C7 H7 117.6
C2 C7 H7 117.6
C10 C11 C12 120.3(3)
C10 C11 H11 119.9
C12 C11 H11 119.9
C4 C5 C6 120.6(3)
C4 C5 H5 119.7
C6 C5 H5 119.7
C17 C18 H18A 109.5
C17 C18 H18B 109.5
H18A C18 H18B 109.5
C17 C18 H18C 109.5
H18A C18 H18C 109.5
H18B C18 H18C 109.5
N1 C14 C15 111.3(2)
N1 C14 C16 113.4(2)
C15 C14 C16 112.3(3)
N1 C14 H14 106.4
C15 C14 H14 106.4
C16 C14 H14 106.4
C14 C16 H16A 109.5
C14 C16 H16B 109.5
H16A C16 H16B 109.5
C14 C16 H16C 109.5
H16A C16 H16C 109.5
H16B C16 H16C 109.5
C17 C19 H19A 109.5
C17 C19 H19B 109.5
H19A C19 H19B 109.5
C17 C19 H19C 109.5
H19A C19 H19C 109.5
H19B C19 H19C 109.5
C6 C1 C2 118.2(2)
C6 C1 P1 119.38(19)
C2 C1 P1 121.94(19)
C14 C15 H15A 109.5
C14 C15 H15B 109.5
H15A C15 H15B 109.5
C14 C15 H15C 109.5
H15A C15 H15C 109.5
H15B C15 H15C 109.5
C4 C3 C2 121.5(3)
C4 C3 H3 119.3
C2 C3 H3 119.3
C11 C10 C9 120.3(3)
C11 C10 H10 119.8
C9 C10 H10 119.8

loop_
_geom_bond_atom_site_label_1
_geom_bond_atom_site_label_2
_geom_bond_distance
P1 O1 1.4806(17)
P1 N1 1.6467(17)
P1 C8 1.803(2)
P1 C1 1.825(2)
N1 C14 1.486(3)
N1 C17 1.495(3)
O2 C7 1.190(3)
C8 C9 1.392(4)
C8 C13 1.402(3)
C12 C13 1.376(4)
C12 C11 1.382(5)
C12 H12 0.9300
C6 C5 1.387(4)
C6 C1 1.391(4)
C6 H6 0.9300
C4 C3 1.366(5)
C4 C5 1.368(4)
C4 H4 0.9300
C9 C10 1.379(4)
C9 H9 0.9300
C17 C19 1.514(4)
C17 C18 1.526(4)
C17 H17 0.9800
C2 C3 1.385(4)
C2 C1 1.414(3)
C2 C7 1.469(4)
C13 H13 0.9300
C7 H7 0.9300
C11 C10 1.364(4)
C11 H11 0.9300
C5 H5 0.9300
C18 H18A 0.9600
C18 H18B 0.9600
C18 H18C 0.9600
C14 C15 1.512(4)
C14 C16 1.519(4)
C14 H14 0.9800
C16 H16A 0.9600
C16 H16B 0.9600
C16 H16C 0.9600
C19 H19A 0.9600
C19 H19B 0.9600
C19 H19C 0.9600
C15 H15A 0.9600
C15 H15B 0.9600
C15 H15C 0.9600
C3 H3 0.9300
C10 H10 0.9300

loop_
_geom_torsion_atom_site_label_1
_geom_torsion_atom_site_label_2
_geom_torsion_atom_site_label_3
_geom_torsion_atom_site_label_4
_geom_torsion
O1 P1 N1 C14 2.9(2)
C8 P1 N1 C14 -120.10(18)
C1 P1 N1 C14 124.93(18)
O1 P1 N1 C17 167.13(15)
C8 P1 N1 C17 44.16(18)
C1 P1 N1 C17 -70.81(18)
O1 P1 C8 C9 148.71(19)
N1 P1 C8 C9 -86.6(2)
C1 P1 C8 C9 28.8(2)
O1 P1 C8 C13 -32.2(2)
N1 P1 C8 C13 92.43(19)
C1 P1 C8 C13 -152.16(18)
C13 C8 C9 C10 -0.6(3)
P1 C8 C9 C10 178.39(19)
C14 N1 C17 C19 65.2(3)
P1 N1 C17 C19 -100.0(2)
C14 N1 C17 C18 -60.3(3)
P1 N1 C17 C18 134.5(2)
C11 C12 C13 C8 -0.5(4)
C9 C8 C13 C12 0.6(4)
P1 C8 C13 C12 -178.5(2)
C3 C2 C7 O2 5.5(6)
C1 C2 C7 O2 -178.5(4)
C13 C12 C11 C10 0.5(4)
C3 C4 C5 C6 0.8(5)
C1 C6 C5 C4 0.0(5)
C17 N1 C14 C15 125.9(3)
P1 N1 C14 C15 -69.4(3)
C17 N1 C14 C16 -106.4(3)
P1 N1 C14 C16 58.3(3)
C5 C6 C1 C2 -0.6(4)
C5 C6 C1 P1 -172.4(2)
C3 C2 C1 C6 0.4(4)
C7 C2 C1 C6 -175.5(3)
C3 C2 C1 P1 172.1(2)
C7 C2 C1 P1 -3.9(4)
O1 P1 C1 C6 108.4(2)
N1 P1 C1 C6 -15.9(3)
C8 P1 C1 C6 -131.1(2)
O1 P1 C1 C2 -63.1(2)
N1 P1 C1 C2 172.6(2)
C8 P1 C1 C2 57.3(2)
C5 C4 C3 C2 -0.9(5)
C1 C2 C3 C4 0.3(4)
C7 C2 C3 C4 176.4(3)
C12 C11 C10 C9 -0.6(4)
C8 C9 C10 C11 0.7(4)
